data_1518903
loop_
_publ_author_name
'Fliedel, Christophe'
'Rosa, Vitor'
'Alves, Filipa M.'
'Martins, Ana M.'
'Avil\'es, Teresa'
'Dagorne, Samuel'

_publ_section_title
;
 P,O-Phosphinophenolate zinc(ii) species: synthesis, structure and use in
 the ring-opening polymerization (ROP) of lactide, \e-caprolactone and
 trimethylene carbonate.
;
_journal_issue 27
_journal_name_full 'Dalton transactions (Cambridge, England : 2003)'
_journal_page_first 12376
_journal_page_last 12387
_journal_paper_doi 10.1039/c5dt00458f
_journal_volume 44
_journal_year 2015
_chemical_formula_moiety 'C44 H46 O2 P2 Zn2'
_chemical_formula_sum 'C44 H46 O2 P2 Zn2'
_chemical_formula_weight 799.49
_chemical_name_systematic
;
 ?
;
_space_group_IT_number 2
_symmetry_cell_setting triclinic
_symmetry_space_group_name_Hall '-P 1'
_symmetry_space_group_name_H-M 'P -1'
_atom_sites_solution_hydrogens geom
_atom_sites_solution_primary direct
_atom_sites_solution_secondary difmap
_audit_creation_method SHELXL-97
_audit_update_record
;
2015-01-30 deposited with the CCDC.
2015-03-25 downloaded from the CCDC.
;
_cell_angle_alpha 73.14(2)
_cell_angle_beta 89.54(2)
_cell_angle_gamma 74.29(2)
_cell_formula_units_Z 1
_cell_length_a 9.528(9)
_cell_length_b 9.803(9)
_cell_length_c 11.432(11)
_cell_measurement_reflns_used 1878
_cell_measurement_temperature 173(2)
_cell_measurement_theta_max 24.04
_cell_measurement_theta_min 2.69
_cell_volume 980.8(16)
_computing_cell_refinement 'Bruker SAINT'
_computing_data_collection 'Bruker APEX2'
_computing_data_reduction 'Bruker SAINT'
_computing_molecular_graphics 'Bruker SHELXTL'
_computing_publication_material 'Bruker SHELXTL'
_computing_structure_refinement 'SHELXL-97 (Sheldrick, 2008)'
_computing_structure_solution 'SHELXS-97 (Sheldrick, 2008)'
_diffrn_ambient_temperature 173(2)
_diffrn_measured_fraction_theta_full 0.980
_diffrn_measured_fraction_theta_max 0.980
_diffrn_measurement_device_type 'Bruker APEX-II CCD'
_diffrn_measurement_method '\f and \w scans'
_diffrn_radiation_monochromator triumph
_diffrn_radiation_source 'sealed tube'
_diffrn_radiation_type MoK\a
_diffrn_radiation_wavelength 0.71073
_diffrn_reflns_av_R_equivalents 0.1282
_diffrn_reflns_av_sigmaI/netI 0.2013
_diffrn_reflns_limit_h_max 12
_diffrn_reflns_limit_h_min -12
_diffrn_reflns_limit_k_max 12
_diffrn_reflns_limit_k_min -12
_diffrn_reflns_limit_l_max 14
_diffrn_reflns_limit_l_min -14
_diffrn_reflns_number 11885
_diffrn_reflns_theta_full 28.01
_diffrn_reflns_theta_max 28.01
_diffrn_reflns_theta_min 2.23
_exptl_absorpt_coefficient_mu 1.340
_exptl_absorpt_correction_T_max 0.9609
_exptl_absorpt_correction_T_min 0.7755
_exptl_absorpt_correction_type multi-scan
_exptl_absorpt_process_details sadabs
_exptl_crystal_colour colorless
_exptl_crystal_density_diffrn 1.354
_exptl_crystal_density_method 'not measured'
_exptl_crystal_description plate
_exptl_crystal_F_000 416
_exptl_crystal_size_max 0.20
_exptl_crystal_size_mid 0.10
_exptl_crystal_size_min 0.03
_refine_diff_density_max 1.240
_refine_diff_density_min -1.519
_refine_diff_density_rms 0.138
_refine_ls_extinction_method none
_refine_ls_goodness_of_fit_ref 0.950
_refine_ls_hydrogen_treatment constr
_refine_ls_matrix_type full
_refine_ls_number_parameters 229
_refine_ls_number_reflns 4650
_refine_ls_number_restraints 0
_refine_ls_restrained_S_all 0.950
_refine_ls_R_factor_all 0.1903
_refine_ls_R_factor_gt 0.0855
_refine_ls_shift/su_max 0.000
_refine_ls_shift/su_mean 0.000
_refine_ls_structure_factor_coef Fsqd
_refine_ls_weighting_details 'calc w=1/[\s^2^(Fo^2^)+(0.1032P)^2^+0.0000P] where P=(Fo^2^+2Fc^2^)/3'
_refine_ls_weighting_scheme calc
_refine_ls_wR_factor_gt 0.1796
_refine_ls_wR_factor_ref 0.2212
_reflns_number_gt 2190
_reflns_number_total 4650
_reflns_threshold_expression I>2\s(I)
_cod_data_source_file c5dt00458f2.cif
_cod_data_source_block rwvr111012
_cod_depositor_comments
;
The following automatic conversions were performed:

'_symmetry_cell_setting' value 'Triclinic' changed to 'triclinic'
according to
/usr/data/users/saulius/crontab/automatic-downloads/rss-feeds/RSC/lib/dictionaries/cif_core.dic
dictionary named 'cif_core.dic' version 2.4.2 from 2011-04-26.

Automatic conversion script
Id: cif_fix_values 3105 2015-03-04 15:46:00Z robertas 

 Adding full bibliography for 1518901--1518904.cif.
;
_cod_original_sg_symbol_Hall '-P 1 '
_cod_original_sg_symbol_H-M 'P -1 '
_cod_database_code 1518903

loop_
_symmetry_equiv_pos_as_xyz
'x, y, z'
'-x, -y, -z'

loop_
_atom_site_label
_atom_site_type_symbol
_atom_site_fract_x
_atom_site_fract_y
_atom_site_fract_z
_atom_site_U_iso_or_equiv
_atom_site_adp_type
_atom_site_occupancy
_atom_site_symmetry_multiplicity
_atom_site_calc_flag
_atom_site_refinement_flags
C1 C 0.3119(8) 0.7352(7) 0.3817(5) 0.0311(17) Uani 1 1 d .
C2 C 0.1591(8) 0.7793(8) 0.3652(6) 0.0355(17) Uani 1 1 d .
C3 C 0.0889(9) 0.9014(8) 0.2654(6) 0.0395(18) Uani 1 1 d .
H3 H -0.0147 0.9297 0.2531 0.047 Uiso 1 1 calc R
C4 C 0.1673(9) 0.9814(8) 0.1846(6) 0.0373(18) Uani 1 1 d .
C5 C 0.3177(8) 0.9368(7) 0.2020(6) 0.0344(17) Uani 1 1 d .
H5 H 0.3728 0.9904 0.1467 0.041 Uiso 1 1 calc R
C6 C 0.3912(7) 0.8133(7) 0.3002(5) 0.0271(15) Uani 1 1 d .
C7 C 0.0723(9) 0.6961(9) 0.4547(7) 0.050(2) Uani 1 1 d .
H7A H 0.0955 0.5935 0.4519 0.074 Uiso 1 1 calc R
H7B H -0.0324 0.7443 0.4330 0.074 Uiso 1 1 calc R
H7C H 0.0972 0.6964 0.5377 0.074 Uiso 1 1 calc R
C8 C 0.0891(9) 1.1176(8) 0.0786(7) 0.046(2) Uani 1 1 d .
H8A H 0.1600 1.1690 0.0394 0.068 Uiso 1 1 calc R
H8B H 0.0135 1.1849 0.1101 0.068 Uiso 1 1 calc R
H8C H 0.0436 1.0859 0.0183 0.068 Uiso 1 1 calc R
C9 C 0.6441(7) 0.9219(7) 0.2946(6) 0.0291(15) Uani 1 1 d .
C10 C 0.6630(9) 0.9764(9) 0.3915(7) 0.0430(19) Uani 1 1 d .
H10 H 0.6511 0.9228 0.4730 0.052 Uiso 1 1 calc R
C11 C 0.6985(10) 1.1068(10) 0.3692(8) 0.053(2) Uani 1 1 d .
H11 H 0.7117 1.1426 0.4359 0.064 Uiso 1 1 calc R
C12 C 0.7160(9) 1.1880(9) 0.2521(8) 0.049(2) Uani 1 1 d .
H12 H 0.7398 1.2793 0.2378 0.059 Uiso 1 1 calc R
C13 C 0.6981(9) 1.1336(9) 0.1558(8) 0.053(2) Uani 1 1 d .
H13 H 0.7099 1.1884 0.0747 0.064 Uiso 1 1 calc R
C14 C 0.6633(8) 1.0006(9) 0.1758(6) 0.0410(19) Uani 1 1 d .
H14 H 0.6527 0.9636 0.1092 0.049 Uiso 1 1 calc R
C15 C 0.6625(8) 0.6623(7) 0.2163(6) 0.0306(16) Uani 1 1 d .
C16 C 0.8112(8) 0.5913(8) 0.2291(6) 0.0403(19) Uani 1 1 d .
H16 H 0.8706 0.5926 0.2949 0.048 Uiso 1 1 calc R
C17 C 0.8732(9) 0.5185(9) 0.1458(7) 0.050(2) Uani 1 1 d .
H17 H 0.9746 0.4674 0.1562 0.060 Uiso 1 1 calc R
C18 C 0.7891(10) 0.5198(9) 0.0483(6) 0.045(2) Uani 1 1 d .
H18 H 0.8329 0.4723 -0.0097 0.055 Uiso 1 1 calc R
C19 C 0.6439(10) 0.5888(9) 0.0348(7) 0.050(2) Uani 1 1 d .
H19 H 0.5861 0.5888 -0.0326 0.060 Uiso 1 1 calc R
C20 C 0.5785(8) 0.6600(8) 0.1193(6) 0.0357(17) Uani 1 1 d .
H20 H 0.4762 0.7068 0.1100 0.043 Uiso 1 1 calc R
C21 C 0.3323(9) 0.4131(8) 0.2969(6) 0.045(2) Uani 1 1 d .
H21A H 0.2507 0.5049 0.2660 0.053 Uiso 1 1 calc R
H21B H 0.4102 0.4210 0.2395 0.053 Uiso 1 1 calc R
C22 C 0.2776(10) 0.2837(9) 0.2901(7) 0.056(2) Uani 1 1 d .
H22A H 0.3575 0.1916 0.3172 0.084 Uiso 1 1 calc R
H22B H 0.2429 0.2998 0.2054 0.084 Uiso 1 1 calc R
H22C H 0.1971 0.2763 0.3432 0.084 Uiso 1 1 calc R
O1 O 0.3778(5) 0.6173(5) 0.4792(4) 0.0313(11) Uani 1 1 d .
P1 P 0.5863(2) 0.7517(2) 0.33125(14) 0.0306(5) Uani 1 1 d .
Zn1 Zn 0.41028(10) 0.40952(9) 0.45856(7) 0.0343(3) Uani 1 1 d .

loop_
_atom_site_aniso_label
_atom_site_aniso_U_11
_atom_site_aniso_U_22
_atom_site_aniso_U_33
_atom_site_aniso_U_23
_atom_site_aniso_U_13
_atom_site_aniso_U_12
C1 0.040(5) 0.034(4) 0.011(3) 0.000(3) -0.003(3) -0.005(3)
C2 0.039(5) 0.033(4) 0.024(3) 0.004(3) -0.001(3) -0.007(3)
C3 0.040(5) 0.030(4) 0.036(4) 0.004(3) -0.007(4) -0.002(3)
C4 0.049(5) 0.027(4) 0.023(3) 0.004(3) -0.009(3) -0.003(3)
C5 0.045(5) 0.032(4) 0.017(3) 0.004(3) 0.004(3) -0.009(3)
C6 0.034(4) 0.023(3) 0.019(3) 0.005(2) 0.000(3) -0.010(3)
C7 0.045(5) 0.047(5) 0.043(4) 0.008(4) -0.003(4) -0.012(4)
C8 0.044(5) 0.038(5) 0.040(4) 0.010(3) -0.011(4) -0.011(4)
C9 0.031(4) 0.026(4) 0.026(3) 0.001(3) 0.000(3) -0.010(3)
C10 0.049(5) 0.042(5) 0.034(4) -0.009(3) -0.002(4) -0.008(4)
C11 0.072(6) 0.054(6) 0.044(5) -0.019(4) 0.007(4) -0.030(5)
C12 0.048(5) 0.033(4) 0.063(6) -0.001(4) 0.001(4) -0.019(4)
C13 0.053(6) 0.044(5) 0.048(5) 0.011(4) -0.006(4) -0.014(4)
C14 0.046(5) 0.050(5) 0.022(3) 0.001(3) -0.008(3) -0.017(4)
C15 0.043(5) 0.024(4) 0.021(3) 0.002(3) 0.001(3) -0.012(3)
C16 0.045(5) 0.041(4) 0.026(3) 0.001(3) -0.005(3) -0.009(4)
C17 0.044(5) 0.041(5) 0.052(5) -0.006(4) 0.015(4) 0.000(4)
C18 0.067(6) 0.040(5) 0.026(4) -0.005(3) 0.013(4) -0.015(4)
C19 0.071(7) 0.052(5) 0.030(4) -0.013(4) 0.002(4) -0.023(5)
C20 0.033(4) 0.046(4) 0.022(3) -0.004(3) -0.002(3) -0.007(3)
C21 0.061(6) 0.043(5) 0.025(4) -0.005(3) -0.014(4) -0.011(4)
C22 0.085(7) 0.051(5) 0.024(4) 0.002(3) -0.015(4) -0.021(5)
O1 0.038(3) 0.031(3) 0.018(2) 0.0038(18) -0.005(2) -0.009(2)
P1 0.0370(11) 0.0300(10) 0.0174(8) 0.0012(7) -0.0044(8) -0.0058(8)
Zn1 0.0478(6) 0.0328(5) 0.0168(4) -0.0002(3) -0.0077(3) -0.0096(4)

loop_
_atom_type_symbol
_atom_type_description
_atom_type_scat_dispersion_real
_atom_type_scat_dispersion_imag
_atom_type_scat_source
C C 0.0033 0.0016 'International Tables Vol C Tables 4.2.6.8 and 6.1.1.4'
H H 0.0000 0.0000 'International Tables Vol C Tables 4.2.6.8 and 6.1.1.4'
O O 0.0106 0.0060 'International Tables Vol C Tables 4.2.6.8 and 6.1.1.4'
P P 0.1023 0.0942 'International Tables Vol C Tables 4.2.6.8 and 6.1.1.4'
Zn Zn 0.2839 1.4301 'International Tables Vol C Tables 4.2.6.8 and 6.1.1.4'

loop_
_geom_angle_atom_site_label_1
_geom_angle_atom_site_label_2
_geom_angle_atom_site_label_3
_geom_angle
_geom_angle_site_symmetry_1
_geom_angle_site_symmetry_3
O1 C1 C6 121.9(6) . .
O1 C1 C2 118.5(6) . .
C6 C1 C2 119.6(6) . .
C1 C2 C3 119.3(7) . .
C1 C2 C7 119.8(6) . .
C3 C2 C7 120.9(7) . .
C4 C3 C2 121.5(7) . .
C4 C3 H3 119.3 . .
C2 C3 H3 119.3 . .
C5 C4 C3 118.6(6) . .
C5 C4 C8 120.5(7) . .
C3 C4 C8 120.9(7) . .
C4 C5 C6 121.2(7) . .
C4 C5 H5 119.4 . .
C6 C5 H5 119.4 . .
C1 C6 C5 119.8(6) . .
C1 C6 P1 116.4(5) . .
C5 C6 P1 123.8(5) . .
C2 C7 H7A 109.5 . .
C2 C7 H7B 109.5 . .
H7A C7 H7B 109.5 . .
C2 C7 H7C 109.5 . .
H7A C7 H7C 109.5 . .
H7B C7 H7C 109.5 . .
C4 C8 H8A 109.5 . .
C4 C8 H8B 109.5 . .
H8A C8 H8B 109.5 . .
C4 C8 H8C 109.5 . .
H8A C8 H8C 109.5 . .
H8B C8 H8C 109.5 . .
C14 C9 C10 119.6(7) . .
C14 C9 P1 123.2(5) . .
C10 C9 P1 117.2(5) . .
C11 C10 C9 119.9(7) . .
C11 C10 H10 120.1 . .
C9 C10 H10 120.1 . .
C10 C11 C12 121.7(8) . .
C10 C11 H11 119.1 . .
C12 C11 H11 119.1 . .
C11 C12 C13 118.5(8) . .
C11 C12 H12 120.7 . .
C13 C12 H12 120.7 . .
C12 C13 C14 121.1(8) . .
C12 C13 H13 119.5 . .
C14 C13 H13 119.5 . .
C13 C14 C9 119.2(7) . .
C13 C14 H14 120.4 . .
C9 C14 H14 120.4 . .
C20 C15 C16 119.0(6) . .
C20 C15 P1 123.0(5) . .
C16 C15 P1 118.0(5) . .
C17 C16 C15 120.0(7) . .
C17 C16 H16 120.0 . .
C15 C16 H16 120.0 . .
C18 C17 C16 120.4(7) . .
C18 C17 H17 119.8 . .
C16 C17 H17 119.8 . .
C19 C18 C17 120.2(7) . .
C19 C18 H18 119.9 . .
C17 C18 H18 119.9 . .
C18 C19 C20 120.4(7) . .
C18 C19 H19 119.8 . .
C20 C19 H19 119.8 . .
C15 C20 C19 120.0(7) . .
C15 C20 H20 120.0 . .
C19 C20 H20 120.0 . .
C22 C21 Zn1 118.2(5) . .
C22 C21 H21A 107.8 . .
Zn1 C21 H21A 107.8 . .
C22 C21 H21B 107.8 . .
Zn1 C21 H21B 107.8 . .
H21A C21 H21B 107.1 . .
C21 C22 H22A 109.5 . .
C21 C22 H22B 109.5 . .
H22A C22 H22B 109.5 . .
C21 C22 H22C 109.5 . .
H22A C22 H22C 109.5 . .
H22B C22 H22C 109.5 . .
C1 O1 Zn1 117.0(4) . .
C1 O1 Zn1 119.6(4) . 2_666
Zn1 O1 Zn1 97.40(19) . 2_666
C6 P1 C15 107.3(3) . .
C6 P1 C9 105.1(3) . .
C15 P1 C9 104.8(3) . .
C6 P1 Zn1 96.8(2) . 2_666
C15 P1 Zn1 117.4(2) . 2_666
C9 P1 Zn1 123.4(2) . 2_666
C21 Zn1 O1 113.6(3) . .
C21 Zn1 O1 130.0(3) . 2_666
O1 Zn1 O1 82.60(19) . 2_666
C21 Zn1 P1 133.3(2) . 2_666
O1 Zn1 P1 103.81(14) . 2_666
O1 Zn1 P1 80.31(13) 2_666 2_666
C21 Zn1 Zn1 134.0(2) . 2_666
O1 Zn1 Zn1 41.44(14) . 2_666
O1 Zn1 Zn1 41.17(13) 2_666 2_666
P1 Zn1 Zn1 92.64(8) 2_666 2_666

loop_
_geom_bond_atom_site_label_1
_geom_bond_atom_site_label_2
_geom_bond_distance
_geom_bond_site_symmetry_2
C1 O1 1.358(7) .
C1 C6 1.383(9) .
C1 C2 1.400(10) .
C2 C3 1.403(9) .
C2 C7 1.504(10) .
C3 C4 1.383(11) .
C3 H3 0.9500 .
C4 C5 1.378(10) .
C4 C8 1.531(9) .
C5 C6 1.408(8) .
C5 H5 0.9500 .
C6 P1 1.795(7) .
C7 H7A 0.9800 .
C7 H7B 0.9800 .
C7 H7C 0.9800 .
C8 H8A 0.9800 .
C8 H8B 0.9800 .
C8 H8C 0.9800 .
C9 C14 1.393(9) .
C9 C10 1.394(9) .
C9 P1 1.830(7) .
C10 C11 1.362(11) .
C10 H10 0.9500 .
C11 C12 1.380(11) .
C11 H11 0.9500 .
C12 C13 1.385(12) .
C12 H12 0.9500 .
C13 C14 1.387(11) .
C13 H13 0.9500 .
C14 H14 0.9500 .
C15 C20 1.382(9) .
C15 C16 1.387(10) .
C15 P1 1.825(7) .
C16 C17 1.386(10) .
C16 H16 0.9500 .
C17 C18 1.372(11) .
C17 H17 0.9500 .
C18 C19 1.353(11) .
C18 H18 0.9500 .
C19 C20 1.398(10) .
C19 H19 0.9500 .
C20 H20 0.9500 .
C21 C22 1.517(11) .
C21 Zn1 1.985(7) .
C21 H21A 0.9900 .
C21 H21B 0.9900 .
C22 H22A 0.9800 .
C22 H22B 0.9800 .
C22 H22C 0.9800 .
O1 Zn1 2.058(5) .
O1 Zn1 2.069(5) 2_666
P1 Zn1 2.458(3) 2_666
Zn1 Zn1 3.100(3) 2_666

loop_
_geom_torsion_atom_site_label_1
_geom_torsion_atom_site_label_2
_geom_torsion_atom_site_label_3
_geom_torsion_atom_site_label_4
_geom_torsion
_geom_torsion_site_symmetry_1
_geom_torsion_site_symmetry_4
O1 C1 C2 C3 179.7(6) . .
C6 C1 C2 C3 0.5(10) . .
O1 C1 C2 C7 0.1(10) . .
C6 C1 C2 C7 -179.0(7) . .
C1 C2 C3 C4 -1.5(11) . .
C7 C2 C3 C4 178.0(7) . .
C2 C3 C4 C5 1.5(11) . .
C2 C3 C4 C8 -177.9(7) . .
C3 C4 C5 C6 -0.5(10) . .
C8 C4 C5 C6 179.0(7) . .
O1 C1 C6 C5 -178.7(6) . .
C2 C1 C6 C5 0.5(10) . .
O1 C1 C6 P1 -0.7(8) . .
C2 C1 C6 P1 178.4(5) . .
C4 C5 C6 C1 -0.5(10) . .
C4 C5 C6 P1 -178.2(5) . .
C14 C9 C10 C11 0.7(11) . .
P1 C9 C10 C11 -176.6(6) . .
C9 C10 C11 C12 0.3(13) . .
C10 C11 C12 C13 -0.7(13) . .
C11 C12 C13 C14 0.1(13) . .
C12 C13 C14 C9 0.9(12) . .
C10 C9 C14 C13 -1.3(11) . .
P1 C9 C14 C13 175.8(6) . .
C20 C15 C16 C17 -0.5(11) . .
P1 C15 C16 C17 178.3(6) . .
C15 C16 C17 C18 1.9(12) . .
C16 C17 C18 C19 -1.9(13) . .
C17 C18 C19 C20 0.4(12) . .
C16 C15 C20 C19 -1.0(11) . .
P1 C15 C20 C19 -179.7(6) . .
C18 C19 C20 C15 1.0(12) . .
C6 C1 O1 Zn1 -97.5(7) . .
C2 C1 O1 Zn1 83.4(6) . .
C6 C1 O1 Zn1 19.5(8) . 2_666
C2 C1 O1 Zn1 -159.6(5) . 2_666
C1 C6 P1 C15 108.1(5) . .
C5 C6 P1 C15 -74.1(6) . .
C1 C6 P1 C9 -140.7(5) . .
C5 C6 P1 C9 37.1(6) . .
C1 C6 P1 Zn1 -13.3(5) . 2_666
C5 C6 P1 Zn1 164.5(5) . 2_666
C20 C15 P1 C6 5.5(7) . .
C16 C15 P1 C6 -173.3(5) . .
C20 C15 P1 C9 -106.0(6) . .
C16 C15 P1 C9 75.3(6) . .
C20 C15 P1 Zn1 112.9(6) . 2_666
C16 C15 P1 Zn1 -65.8(6) . 2_666
C14 C9 P1 C6 -81.2(6) . .
C10 C9 P1 C6 96.0(6) . .
C14 C9 P1 C15 31.8(7) . .
C10 C9 P1 C15 -151.0(6) . .
C14 C9 P1 Zn1 169.9(5) . 2_666
C10 C9 P1 Zn1 -13.0(7) . 2_666
C22 C21 Zn1 O1 -149.1(6) . .
C22 C21 Zn1 O1 110.4(7) . 2_666
C22 C21 Zn1 P1 -8.9(8) . 2_666
C22 C21 Zn1 Zn1 166.6(5) . 2_666
C1 O1 Zn1 C21 -2.0(6) . .
Zn1 O1 Zn1 C21 -130.6(3) 2_666 .
C1 O1 Zn1 O1 128.6(5) . 2_666
Zn1 O1 Zn1 O1 0.0 2_666 2_666
C1 O1 Zn1 P1 -153.3(4) . 2_666
Zn1 O1 Zn1 P1 78.07(16) 2_666 2_666
C1 O1 Zn1 Zn1 128.6(5) . 2_666
